data_4116703
loop_
_publ_author_name
'Xiao-Chang Li'
'Henning Sirringhaus'
'Francis Garnier'
'Andrew B. Holmes'
'Stephen C. Moratti'
'Neil Feeder'
'William Clegg'
'Simon J. Teat'
'Richard H. Friend'

_publ_section_title
;
 A Highly \p-Stacked Organic Semiconductor for Thin Film Transistors Based
 on Fused Thiophenes
;
_journal_name_full 'Journal of the American Chemical Society'
_journal_page_first 2206
_journal_page_last 2207
_journal_paper_doi 10.1021/ja9735968
_journal_volume 120
_journal_year 1998
_chemical_compound_source 'See mauscript JA9735968-30'
_chemical_formula_moiety 'C16 H6 S6'
_chemical_formula_sum 'C16 H6 S6'
_chemical_formula_weight 390.57
_chemical_melting_point 589
_chemical_name_common BDT
_chemical_name_systematic
;
 \a,\a'-bis(dithieno[3,2-b:2',3'-d]thiophene
;
_space_group_IT_number 15
_symmetry_cell_setting monoclinic
_symmetry_space_group_name_Hall '-C 2yc'
_symmetry_space_group_name_H-M 'C 1 2/c 1'
_atom_sites_solution_hydrogens geom
_atom_sites_solution_primary direct
_atom_sites_solution_secondary difmap
_audit_creation_method SHELXL
_cell_angle_alpha 90.00
_cell_angle_beta 101.093(2)
_cell_angle_gamma 90.00
_cell_formula_units_Z 4
_cell_length_a 33.689(2)
_cell_length_b 3.8834(2)
_cell_length_c 11.1055(5)
_cell_measurement_reflns_used 1070
_cell_measurement_temperature 160(1)
_cell_measurement_theta_max 26.89
_cell_measurement_theta_min 3.58
_cell_volume 1425.76(13)
_computing_cell_refinement 'Siemens SAINT'
_computing_data_collection 'Siemens SMART'
_computing_data_reduction 'Siemens SAINT'
_computing_molecular_graphics 'TEXSAN 1.7.1 (MSC, 1996)'
_computing_publication_material 'SHELXL-93 (Sheldrick, 1993)'
_computing_structure_refinement 'SHELXL-93 (Sheldrick, 1993)'
_computing_structure_solution 'SHELXS-86 (Sheldrick, 1990)'
_diffrn_ambient_temperature 160(1)
_diffrn_measurement_device 'Siemens SMART CCD diffractometer'
_diffrn_measurement_method '\w rotation with narrow frames'
_diffrn_radiation_monochromator 'silicon 111'
_diffrn_radiation_source 'Daresbury SRS station 9.8'
_diffrn_radiation_type Synchrotron
_diffrn_radiation_wavelength 0.6879
_diffrn_reflns_av_R_equivalents 0.0429
_diffrn_reflns_av_sigmaI/netI 0.0478
_diffrn_reflns_limit_h_max 34
_diffrn_reflns_limit_h_min -42
_diffrn_reflns_limit_k_max 5
_diffrn_reflns_limit_k_min -4
_diffrn_reflns_limit_l_max 13
_diffrn_reflns_limit_l_min -14
_diffrn_reflns_number 1272
_diffrn_reflns_theta_max 26.89
_diffrn_reflns_theta_min 3.58
_diffrn_standards_number 0
_exptl_absorpt_coefficient_mu 0.948
_exptl_absorpt_correction_T_max 0.98
_exptl_absorpt_correction_T_min 0.94
_exptl_absorpt_correction_type sadabs
_exptl_crystal_colour yellow
_exptl_crystal_density_diffrn 1.820
_exptl_crystal_description plate
_exptl_crystal_F_000 792
_exptl_crystal_size_max 0.07
_exptl_crystal_size_mid 0.02
_exptl_crystal_size_min 0.02
_refine_diff_density_max 0.445
_refine_diff_density_min -0.490
_refine_diff_density_rms 0.108
_refine_ls_extinction_method none
_refine_ls_goodness_of_fit_all 1.043
_refine_ls_goodness_of_fit_obs 1.112
_refine_ls_hydrogen_treatment constr
_refine_ls_matrix_type full
_refine_ls_number_parameters 100
_refine_ls_number_reflns 813
_refine_ls_number_restraints 0
_refine_ls_restrained_S_all 1.043
_refine_ls_restrained_S_obs 1.112
_refine_ls_R_factor_all 0.0556
_refine_ls_R_factor_obs 0.0478
_refine_ls_shift/esd_max 0.000
_refine_ls_shift/esd_mean 0.000
_refine_ls_structure_factor_coef Fsqd
_refine_ls_weighting_details 'w=1/[\s^2^(Fo^2^)+(0.0977P)^2^] where P=(Fo^2^+2Fc^2^)/3'
_refine_ls_weighting_scheme calc
_refine_ls_wR_factor_all 0.1314
_refine_ls_wR_factor_obs 0.1265
_reflns_number_observed 680
_reflns_number_total 813
_reflns_observed_criterion >2\s(I)
_cod_data_source_file ja9735968.cif
_cod_data_source_block ah9708
_cod_depositor_comments
;
The following automatic conversions were performed:

'_refine_ls_weighting_scheme' value 'calc
w=1/[\s^2^(Fo^2^)+(0.0977P)^2^] where P=(Fo^2^+2Fc^2^)/3' was changed
to 'calc'. New tag '_refine_ls_weighting_details' was created. The
value of the new tag was set to 'w=1/[\s^2^(Fo^2^)+(0.0977P)^2^]
where P=(Fo^2^+2Fc^2^)/3'.

Automatic conversion script
Id: cif_fix_values 3143 2015-03-26 13:38:13Z robertas 
;
_cod_original_cell_volume 1425.75(13)
_cod_original_sg_symbol_H-M 'C 2/c'
_cod_database_code 4116703

loop_
_symmetry_equiv_pos_as_xyz
'x, y, z'
'-x, y, -z+1/2'
'x+1/2, y+1/2, z'
'-x+1/2, y+1/2, -z+1/2'
'-x, -y, -z'
'x, -y, z-1/2'
'-x+1/2, -y+1/2, -z'
'x+1/2, -y+1/2, z-1/2'

loop_
_atom_site_aniso_label
_atom_site_aniso_U_11
_atom_site_aniso_U_22
_atom_site_aniso_U_33
_atom_site_aniso_U_23
_atom_site_aniso_U_13
_atom_site_aniso_U_12
S1 0.0094(5) 0.0160(6) 0.0139(6) -0.0032(4) 0.0024(4) 0.0003(4)
S2 0.0097(6) 0.0198(7) 0.0156(6) -0.0029(4) 0.0005(4) -0.0020(4)
C8 0.010(2) 0.010(2) 0.014(2) -0.0024(15) -0.0007(15) -0.0003(15)
C6 0.005(2) 0.020(2) 0.019(2) 0.003(2) 0.0019(14) 0.002(2)
C5 0.015(2) 0.008(2) 0.015(2) -0.0001(15) 0.009(2) 0.0005(15)
C4 0.014(2) 0.011(2) 0.018(2) 0.001(2) 0.003(2) 0.002(2)
C3 0.012(2) 0.009(2) 0.015(2) 0.000(2) 0.0060(15) 0.001(2)
C2 0.012(2) 0.010(2) 0.014(2) 0.002(2) 0.0035(15) -0.002(2)
C1 0.009(2) 0.024(2) 0.020(2) 0.003(2) 0.003(2) -0.002(2)
S3 0.0074(5) 0.0137(6) 0.0121(5) -0.0019(4) 0.0013(4) 0.0003(3)
C7 0.012(2) 0.008(2) 0.013(2) -0.0013(15) 0.0033(14) 0.001(2)

loop_
_atom_site_label
_atom_site_type_symbol
_atom_site_fract_x
_atom_site_fract_y
_atom_site_fract_z
_atom_site_U_iso_or_equiv
_atom_site_thermal_displace_type
_atom_site_occupancy
_atom_site_calc_flag
_atom_site_refinement_flags
S1 S 0.36787(3) 0.0394(3) 0.34408(9) 0.0131(3) Uani 1 d .
S2 S 0.42713(3) 0.4577(3) 0.67768(10) 0.0153(4) Uani 1 d .
C8 C 0.28794(12) 0.1237(10) 0.3999(4) 0.0116(8) Uani 1 d .
H8 H 0.27273(12) 0.0311(10) 0.3261(4) 0.014 Uiso 1 calc R
C6 C 0.44785(11) 0.1980(11) 0.4837(4) 0.0148(9) Uani 1 d .
H6 H 0.46355(11) 0.1182(11) 0.4269(4) 0.018 Uiso 1 calc R
C5 C 0.33048(12) 0.1520(11) 0.4251(4) 0.0119(8) Uani 1 d .
C4 C 0.40473(13) 0.1861(11) 0.4647(4) 0.0141(9) Uani 1 d .
C3 C 0.34603(12) 0.2968(11) 0.5391(4) 0.0115(8) Uani 1 d .
C2 C 0.38912(12) 0.3143(11) 0.5615(4) 0.0118(8) Uani 1 d .
C1 C 0.46319(13) 0.3396(12) 0.5945(4) 0.0176(9) Uani 1 d .
H1 H 0.49136(13) 0.3709(12) 0.6238(4) 0.021 Uiso 1 calc R
S3 S 0.30783(3) 0.4038(3) 0.61561(9) 0.0112(3) Uani 1 d .
C7 C 0.27107(11) 0.2462(10) 0.4951(4) 0.0109(8) Uani 1 d .

loop_
_atom_type_symbol
_atom_type_description
_atom_type_scat_dispersion_real
_atom_type_scat_dispersion_imag
_atom_type_scat_source
C C 0.0033 0.0016 'International Tables Vol C Tables 4.2.6.8 and 6.1.1.4'
H H 0.0000 0.0000 'International Tables Vol C Tables 4.2.6.8 and 6.1.1.4'
S S 0.1246 0.1234 'International Tables Vol C Tables 4.2.6.8 and 6.1.1.4'

loop_
_geom_angle_atom_site_label_1
_geom_angle_atom_site_label_2
_geom_angle_atom_site_label_3
_geom_angle
_geom_angle_site_symmetry_1
_geom_angle_site_symmetry_3
C4 S1 C5 90.0(2) . .
C1 S2 C2 90.7(2) . .
C7 C8 C5 112.0(3) . .
C7 C8 H8 124.0(2) . .
C5 C8 H8 124.0(2) . .
C1 C6 C4 110.3(4) . .
C1 C6 H6 124.9(2) . .
C4 C6 H6 124.9(2) . .
C3 C5 C8 113.7(4) . .
C3 C5 S1 112.9(3) . .
C8 C5 S1 133.4(3) . .
C2 C4 C6 113.8(4) . .
C2 C4 S1 113.3(3) . .
C6 C4 S1 132.9(3) . .
C5 C3 C2 111.7(3) . .
C5 C3 S3 111.1(3) . .
C2 C3 S3 137.2(3) . .
C4 C2 C3 112.0(4) . .
C4 C2 S2 111.1(3) . .
C3 C2 S2 136.9(3) . .
C6 C1 S2 114.2(3) . .
C6 C1 H1 122.9(2) . .
S2 C1 H1 122.92(15) . .
C3 S3 C7 91.4(2) . .
C8 C7 C7 128.4(5) . 7_556
C8 C7 S3 111.9(3) . .
C7 C7 S3 119.7(4) 7_556 .

loop_
_geom_bond_atom_site_label_1
_geom_bond_atom_site_label_2
_geom_bond_distance
_geom_bond_site_symmetry_2
S1 C4 1.738(4) .
S1 C5 1.739(4) .
S2 C1 1.724(4) .
S2 C2 1.726(4) .
C8 C7 1.377(6) .
C8 C5 1.410(5) .
C8 H8 0.95 .
C6 C1 1.356(6) .
C6 C4 1.428(6) .
C6 H6 0.95 .
C5 C3 1.392(6) .
C4 C2 1.378(6) .
C3 C2 1.426(5) .
C3 S3 1.724(4) .
C1 H1 0.95 .
S3 C7 1.750(4) .
C7 C7 1.445(7) 7_556

loop_
_geom_torsion_atom_site_label_1
_geom_torsion_atom_site_label_2
_geom_torsion_atom_site_label_3
_geom_torsion_atom_site_label_4
_geom_torsion
_geom_torsion_site_symmetry_4
C7 C8 C5 C3 -0.2(5) .
C7 C8 C5 S1 179.0(4) .
C4 S1 C5 C3 0.3(4) .
C4 S1 C5 C8 -178.9(4) .
C1 C6 C4 C2 -0.7(6) .
C1 C6 C4 S1 179.8(4) .
C5 S1 C4 C2 0.0(4) .
C5 S1 C4 C6 179.5(5) .
C8 C5 C3 C2 178.9(3) .
S1 C5 C3 C2 -0.5(5) .
C8 C5 C3 S3 -0.7(5) .
S1 C5 C3 S3 180.0(2) .
C6 C4 C2 C3 -179.8(4) .
S1 C4 C2 C3 -0.2(5) .
C6 C4 C2 S2 0.8(5) .
S1 C4 C2 S2 -179.7(2) .
C5 C3 C2 C4 0.4(5) .
S3 C3 C2 C4 179.8(4) .
C5 C3 C2 S2 179.7(4) .
S3 C3 C2 S2 -1.0(8) .
C1 S2 C2 C4 -0.5(4) .
C1 S2 C2 C3 -179.7(5) .
C4 C6 C1 S2 0.3(5) .
C2 S2 C1 C6 0.1(4) .
C5 C3 S3 C7 1.0(3) .
C2 C3 S3 C7 -178.4(5) .
C5 C8 C7 C7 -178.5(5) 7_556
C5 C8 C7 S3 0.9(4) .
C3 S3 C7 C8 -1.1(3) .
C3 S3 C7 C7 178.3(5) 7_556
